data_2235617
loop_
_publ_author_name
'Ghaemi, Akbar'
'Rayati, Saeed'
'Fayyazi, Kazem'
'Ng, Seik Weng'
'Tiekink, Edward R. T.'

_publ_section_title
;
 Di-\m-azido-\k^4^<i>N</i>:<i>N</i>-bis({2-[(3-amino-2,2-dimethylpropyl)iminomethyl]-6-methoxyphenolato-1\k^3^<i>N</i>,<i>N</i>',<i>O</i>^1^}copper(II))
;
_journal_coeditor_code SJ5249
_journal_issue 7
_journal_name_full 'Acta Crystallographica Section E'
_journal_page_first m993
_journal_page_last m994
_journal_paper_doi 10.1107/S1600536812028954
_journal_volume 68
_journal_year 2012
_chemical_formula_iupac '[Cu2 (C13 H19 N2 O2)2 (N3)2]'
_chemical_formula_moiety 'C26 H38 Cu2 N10 O4'
_chemical_formula_sum 'C26 H38 Cu2 N10 O4'
_chemical_formula_weight 681.76
_chemical_name_systematic
;
Di-\m-azido-\k^4^<i>N</i>:<i>N</i>-bis({2-[(3-amino-2,2-
dimethylpropyl)iminomethyl]-6-methoxyphenolato-
1\k^3^<i>N</i>,<i>N</i>',<i>O</i>^1^}copper(II))
;
_space_group_IT_number 14
_symmetry_cell_setting monoclinic
_symmetry_space_group_name_Hall '-P 2ybc'
_symmetry_space_group_name_H-M 'P 1 21/c 1'
_atom_sites_solution_hydrogens geom
_atom_sites_solution_primary direct
_atom_sites_solution_secondary difmap
_audit_creation_method SHELXL-97
_cell_angle_alpha 90.00
_cell_angle_beta 98.203(5)
_cell_angle_gamma 90.00
_cell_formula_units_Z 2
_cell_length_a 9.1733(5)
_cell_length_b 12.2369(5)
_cell_length_c 13.0988(6)
_cell_measurement_reflns_used 2122
_cell_measurement_temperature 100(2)
_cell_measurement_theta_max 27.4919
_cell_measurement_theta_min 2.5433
_cell_volume 1455.33(12)
_computing_cell_refinement 'CrysAlis PRO (Agilent, 2010)'
_computing_data_collection 'CrysAlis PRO (Agilent, 2010)'
_computing_data_reduction 'CrysAlis PRO (Agilent, 2010)'
_computing_molecular_graphics 'ORTEP-3 for Windows (Farrugia, 1997) and DIAMOND (Brandenburg, 2006)'
_computing_publication_material 'publCIF (Westrip, 2010)'
_computing_structure_refinement 'SHELXL97 (Sheldrick, 2008)'
_computing_structure_solution 'SHELXS97 (Sheldrick, 2008)'
_diffrn_ambient_temperature 100(2)
_diffrn_detector_area_resol_mean 10.4041
_diffrn_measured_fraction_theta_full 0.989
_diffrn_measured_fraction_theta_max 0.989
_diffrn_measurement_device_type 'Agilent SuperNova Dual diffractometer with an Atlas detector'
_diffrn_measurement_method '\w scan'
_diffrn_radiation_monochromator Mirror
_diffrn_radiation_source 'SuperNova (Mo) X-ray Source'
_diffrn_radiation_type MoK\a
_diffrn_radiation_wavelength 0.71073
_diffrn_reflns_av_R_equivalents 0.0343
_diffrn_reflns_av_sigmaI/netI 0.0572
_diffrn_reflns_limit_h_max 11
_diffrn_reflns_limit_h_min -8
_diffrn_reflns_limit_k_max 10
_diffrn_reflns_limit_k_min -15
_diffrn_reflns_limit_l_max 17
_diffrn_reflns_limit_l_min -14
_diffrn_reflns_number 5747
_diffrn_reflns_theta_full 27.55
_diffrn_reflns_theta_max 27.55
_diffrn_reflns_theta_min 2.79
_diffrn_standards_decay_% 0
_diffrn_standards_interval_count 0
_diffrn_standards_interval_time 0
_diffrn_standards_number 0
_exptl_absorpt_coefficient_mu 1.513
_exptl_absorpt_correction_T_max 1.0000
_exptl_absorpt_correction_T_min 0.67382
_exptl_absorpt_correction_type multi-scan
_exptl_absorpt_process_details '(CrysAlis PRO; Agilent, 2010)'
_exptl_crystal_colour brown
_exptl_crystal_density_diffrn 1.556
_exptl_crystal_density_method 'not measured'
_exptl_crystal_description prism
_exptl_crystal_F_000 708
_exptl_crystal_size_max 0.20
_exptl_crystal_size_mid 0.15
_exptl_crystal_size_min 0.10
_refine_diff_density_max 0.544
_refine_diff_density_min -0.518
_refine_ls_extinction_method none
_refine_ls_goodness_of_fit_ref 1.056
_refine_ls_hydrogen_treatment mixed
_refine_ls_matrix_type full
_refine_ls_number_parameters 198
_refine_ls_number_reflns 3314
_refine_ls_number_restraints 2
_refine_ls_restrained_S_all 1.056
_refine_ls_R_factor_all 0.0539
_refine_ls_R_factor_gt 0.0387
_refine_ls_shift/su_max 0.001
_refine_ls_shift/su_mean 0.000
_refine_ls_structure_factor_coef Fsqd
_refine_ls_weighting_details 'calc w=1/[\s^2^(Fo^2^)+(0.0429P)^2^+0.1866P] where P=(Fo^2^+2Fc^2^)/3'
_refine_ls_weighting_scheme calc
_refine_ls_wR_factor_gt 0.0909
_refine_ls_wR_factor_ref 0.1048
_reflns_number_gt 2628
_reflns_number_total 3314
_reflns_threshold_expression I>2\s(I)
_cod_data_source_file sj5249.cif
_cod_data_source_block I
_cod_original_sg_symbol_H-M 'P 21/c'
_cod_database_code 2235617
_cod_database_fobs_code 2235617

loop_
_symmetry_equiv_pos_as_xyz
'x, y, z'
'-x, y+1/2, -z+1/2'
'-x, -y, -z'
'x, -y-1/2, z-1/2'

loop_
_atom_site_type_symbol
_atom_site_label
_atom_site_fract_x
_atom_site_fract_y
_atom_site_fract_z
_atom_site_U_iso_or_equiv
_atom_site_adp_type
_atom_site_calc_flag
_atom_site_refinement_flags
_atom_site_occupancy
_atom_site_symmetry_multiplicity
Cu Cu 0.35165(3) 0.49481(2) 0.56108(2) 0.01599(12) Uani d . 1 1
O O1 0.1585(2) 0.52540(15) 0.22861(14) 0.0225(4) Uani d . 1 1
O O2 0.2389(2) 0.50500(12) 0.42756(14) 0.0172(4) Uani d . 1 1
N N1 0.2087(2) 0.57697(16) 0.62846(16) 0.0171(4) Uani d . 1 1
N N2 0.5049(3) 0.48980(18) 0.68604(18) 0.0185(5) Uani d D 1 1
H H1N 0.572(2) 0.5342(18) 0.670(2) 0.016(7) Uiso d D 1 1
H H2N 0.539(4) 0.4236(13) 0.679(3) 0.056(11) Uiso d D 1 1
N N3 0.4612(2) 0.36868(17) 0.50727(15) 0.0191(5) Uani d . 1 1
N N4 0.3900(2) 0.29635(18) 0.46239(16) 0.0202(5) Uani d . 1 1
N N5 0.3257(3) 0.2250(2) 0.4194(2) 0.0331(6) Uani d . 1 1
C C1 0.1093(3) 0.5311(3) 0.1204(2) 0.0287(6) Uani d . 1 1
H H1A 0.1670 0.4805 0.0842 0.043 Uiso calc R 1 1
H H1B 0.1222 0.6058 0.0960 0.043 Uiso calc R 1 1
H H1C 0.0049 0.5111 0.1066 0.043 Uiso calc R 1 1
C C2 0.0871(3) 0.5912(2) 0.29121(19) 0.0184(5) Uani d . 1 1
C C3 -0.0234(3) 0.6633(2) 0.2566(2) 0.0217(6) Uani d . 1 1
H H3 -0.0517 0.6728 0.1845 0.026 Uiso calc R 1 1
C C4 -0.0950(3) 0.7229(2) 0.3256(2) 0.0264(6) Uani d . 1 1
H H4 -0.1717 0.7723 0.3006 0.032 Uiso calc R 1 1
C C5 -0.0539(3) 0.7096(2) 0.4296(2) 0.0237(6) Uani d . 1 1
H H5 -0.1035 0.7492 0.4767 0.028 Uiso calc R 1 1
C C6 0.0620(3) 0.6374(2) 0.4675(2) 0.0184(5) Uani d . 1 1
C C7 0.1344(3) 0.5761(2) 0.39860(19) 0.0168(5) Uani d . 1 1
C C8 0.0970(3) 0.6270(2) 0.5777(2) 0.0186(5) Uani d . 1 1
H H8 0.0307 0.6606 0.6176 0.022 Uiso calc R 1 1
C C9 0.2165(3) 0.5744(2) 0.74125(19) 0.0190(5) Uani d . 1 1
H H9A 0.1890 0.5003 0.7621 0.023 Uiso calc R 1 1
H H9B 0.1427 0.6261 0.7615 0.023 Uiso calc R 1 1
C C10 0.3675(3) 0.6033(2) 0.80083(19) 0.0183(5) Uani d . 1 1
C C11 0.4764(3) 0.5101(2) 0.7928(2) 0.0205(6) Uani d . 1 1
H H11A 0.5707 0.5277 0.8364 0.025 Uiso calc R 1 1
H H11B 0.4372 0.4425 0.8202 0.025 Uiso calc R 1 1
C C12 0.3474(3) 0.6122(2) 0.9145(2) 0.0287(6) Uani d . 1 1
H H12A 0.3124 0.5421 0.9380 0.043 Uiso calc R 1 1
H H12B 0.2750 0.6693 0.9226 0.043 Uiso calc R 1 1
H H12C 0.4418 0.6308 0.9558 0.043 Uiso calc R 1 1
C C13 0.4229(3) 0.7114(2) 0.7623(2) 0.0248(6) Uani d . 1 1
H H13A 0.5206 0.7277 0.8000 0.037 Uiso calc R 1 1
H H13B 0.3544 0.7701 0.7737 0.037 Uiso calc R 1 1
H H13C 0.4294 0.7056 0.6884 0.037 Uiso calc R 1 1

loop_
_atom_site_aniso_label
_atom_site_aniso_U_11
_atom_site_aniso_U_22
_atom_site_aniso_U_33
_atom_site_aniso_U_12
_atom_site_aniso_U_13
_atom_site_aniso_U_23
Cu 0.01581(19) 0.01867(19) 0.01328(18) 0.00302(11) 0.00137(14) -0.00186(11)
O1 0.0205(9) 0.0314(10) 0.0153(9) 0.0031(8) 0.0016(8) 0.0004(8)
O2 0.0148(9) 0.0211(9) 0.0148(9) 0.0036(7) -0.0008(7) -0.0003(7)
N1 0.0155(10) 0.0178(10) 0.0185(10) -0.0036(8) 0.0042(9) -0.0038(9)
N2 0.0188(12) 0.0232(12) 0.0135(11) 0.0058(9) 0.0018(9) -0.0015(9)
N3 0.0215(11) 0.0181(10) 0.0179(11) 0.0026(9) 0.0035(9) -0.0026(9)
N4 0.0222(11) 0.0223(11) 0.0165(10) 0.0073(9) 0.0041(9) -0.0012(10)
N5 0.0269(13) 0.0330(13) 0.0390(15) -0.0034(11) 0.0035(12) -0.0176(12)
C1 0.0240(14) 0.0469(17) 0.0138(13) -0.0002(13) -0.0018(11) 0.0008(13)
C2 0.0137(12) 0.0193(12) 0.0220(13) -0.0041(10) 0.0023(10) 0.0013(11)
C3 0.0202(13) 0.0198(12) 0.0237(13) -0.0041(10) -0.0019(11) 0.0063(11)
C4 0.0195(13) 0.0213(13) 0.0360(16) 0.0019(11) -0.0048(12) 0.0053(12)
C5 0.0188(13) 0.0197(12) 0.0319(15) 0.0014(10) 0.0017(12) -0.0015(12)
C6 0.0157(12) 0.0164(11) 0.0228(13) -0.0020(10) 0.0019(11) -0.0025(11)
C7 0.0127(11) 0.0148(11) 0.0227(13) -0.0040(9) 0.0015(10) 0.0000(10)
C8 0.0176(12) 0.0160(12) 0.0226(13) -0.0023(10) 0.0046(11) -0.0057(11)
C9 0.0186(12) 0.0241(13) 0.0149(12) -0.0015(11) 0.0046(10) -0.0028(11)
C10 0.0204(13) 0.0192(12) 0.0155(12) -0.0023(10) 0.0032(10) -0.0022(10)
C11 0.0214(14) 0.0264(14) 0.0136(13) 0.0009(10) 0.0021(11) 0.0006(10)
C12 0.0289(15) 0.0392(16) 0.0190(13) -0.0011(13) 0.0071(12) -0.0093(13)
C13 0.0234(14) 0.0208(13) 0.0303(15) -0.0049(11) 0.0039(12) -0.0052(12)

loop_
_atom_type_symbol
_atom_type_description
_atom_type_scat_dispersion_real
_atom_type_scat_dispersion_imag
_atom_type_scat_source
C C 0.0033 0.0016 'International Tables Vol C Tables 4.2.6.8 and 6.1.1.4'
H H 0.0000 0.0000 'International Tables Vol C Tables 4.2.6.8 and 6.1.1.4'
N N 0.0061 0.0033 'International Tables Vol C Tables 4.2.6.8 and 6.1.1.4'
O O 0.0106 0.0060 'International Tables Vol C Tables 4.2.6.8 and 6.1.1.4'
Cu Cu 0.3201 1.2651 'International Tables Vol C Tables 4.2.6.8 and 6.1.1.4'

loop_
_geom_angle_atom_site_label_1
_geom_angle_atom_site_label_2
_geom_angle_atom_site_label_3
_geom_angle_site_symmetry_3
_geom_angle
O2 Cu N1 . 93.97(8)
O2 Cu N2 . 168.34(9)
N1 Cu N2 . 94.85(9)
O2 Cu N3 . 87.81(8)
N1 Cu N3 . 161.12(9)
N2 Cu N3 . 86.30(9)
O2 Cu N3 3_666 86.64(7)
N1 Cu N3 3_666 109.71(7)
N2 Cu N3 3_666 83.22(8)
N3 Cu N3 3_666 89.15(8)
C2 O1 C1 . 116.9(2)
C7 O2 Cu . 126.05(16)
C8 N1 C9 . 116.6(2)
C8 N1 Cu . 122.94(17)
C9 N1 Cu . 120.14(16)
C11 N2 Cu . 124.71(18)
C11 N2 H1N . 110.5(18)
Cu N2 H1N . 102.8(18)
C11 N2 H2N . 111(2)
Cu N2 H2N . 99(2)
H1N N2 H2N . 106(3)
N4 N3 Cu . 117.98(17)
N5 N4 N3 . 177.8(3)
O1 C1 H1A . 109.5
O1 C1 H1B . 109.5
H1A C1 H1B . 109.5
O1 C1 H1C . 109.5
H1A C1 H1C . 109.5
H1B C1 H1C . 109.5
C3 C2 O1 . 124.8(2)
C3 C2 C7 . 121.1(2)
O1 C2 C7 . 114.1(2)
C2 C3 C4 . 121.1(2)
C2 C3 H3 . 119.5
C4 C3 H3 . 119.5
C5 C4 C3 . 119.5(2)
C5 C4 H4 . 120.2
C3 C4 H4 . 120.2
C4 C5 C6 . 120.6(3)
C4 C5 H5 . 119.7
C6 C5 H5 . 119.7
C7 C6 C5 . 120.4(2)
C7 C6 C8 . 122.5(2)
C5 C6 C8 . 117.1(2)
O2 C7 C6 . 124.0(2)
O2 C7 C2 . 118.7(2)
C6 C7 C2 . 117.3(2)
N1 C8 C6 . 127.2(2)
N1 C8 H8 . 116.4
C6 C8 H8 . 116.4
N1 C9 C10 . 114.7(2)
N1 C9 H9A . 108.6
C10 C9 H9A . 108.6
N1 C9 H9B . 108.6
C10 C9 H9B . 108.6
H9A C9 H9B . 107.6
C13 C10 C11 . 111.8(2)
C13 C10 C12 . 110.6(2)
C11 C10 C12 . 106.9(2)
C13 C10 C9 . 110.5(2)
C11 C10 C9 . 110.2(2)
C12 C10 C9 . 106.6(2)
N2 C11 C10 . 113.3(2)
N2 C11 H11A . 108.9
C10 C11 H11A . 108.9
N2 C11 H11B . 108.9
C10 C11 H11B . 108.9
H11A C11 H11B . 107.7
C10 C12 H12A . 109.5
C10 C12 H12B . 109.5
H12A C12 H12B . 109.5
C10 C12 H12C . 109.5
H12A C12 H12C . 109.5
H12B C12 H12C . 109.5
C10 C13 H13A . 109.5
C10 C13 H13B . 109.5
H13A C13 H13B . 109.5
C10 C13 H13C . 109.5
H13A C13 H13C . 109.5
H13B C13 H13C . 109.5

loop_
_geom_bond_atom_site_label_1
_geom_bond_atom_site_label_2
_geom_bond_site_symmetry_2
_geom_bond_distance
_geom_bond_publ_flag
Cu O2 . 1.9047(18) y
Cu N1 . 1.960(2) y
Cu N2 . 2.001(2) y
Cu N3 . 2.023(2) y
Cu N3 3_666 2.641(2) y
O1 C2 . 1.380(3) ?
O1 C1 . 1.427(3) ?
O2 C7 . 1.310(3) ?
N1 C8 . 1.293(3) ?
N1 C9 . 1.469(3) ?
N2 C11 . 1.480(3) ?
N2 H1N . 0.869(10) ?
N2 H2N . 0.877(10) ?
N3 N4 . 1.203(3) ?
N4 N5 . 1.154(3) ?
C1 H1A . 0.9800 ?
C1 H1B . 0.9800 ?
C1 H1C . 0.9800 ?
C2 C3 . 1.371(3) ?
C2 C7 . 1.424(3) ?
C3 C4 . 1.397(4) ?
C3 H3 . 0.9500 ?
C4 C5 . 1.370(4) ?
C4 H4 . 0.9500 ?
C5 C6 . 1.417(4) ?
C5 H5 . 0.9500 ?
C6 C7 . 1.410(3) ?
C6 C8 . 1.440(3) ?
C8 H8 . 0.9500 ?
C9 C10 . 1.532(3) ?
C9 H9A . 0.9900 ?
C9 H9B . 0.9900 ?
C10 C13 . 1.528(3) ?
C10 C11 . 1.529(4) ?
C10 C12 . 1.530(3) ?
C11 H11A . 0.9900 ?
C11 H11B . 0.9900 ?
C12 H12A . 0.9800 ?
C12 H12B . 0.9800 ?
C12 H12C . 0.9800 ?
C13 H13A . 0.9800 ?
C13 H13B . 0.9800 ?
C13 H13C . 0.9800 ?

loop_
_geom_hbond_atom_site_label_D
_geom_hbond_atom_site_label_H
_geom_hbond_atom_site_label_A
_geom_hbond_site_symmetry_A
_geom_hbond_distance_DH
_geom_hbond_distance_HA
_geom_hbond_distance_DA
_geom_hbond_angle_DHA
N2 H1N O2 3_666 0.869(10) 2.35(2) 2.956(3) 127(2)
N2 H2N N3 . 0.877(10) 2.36(3) 2.752(3) 107(3)

loop_
_geom_torsion_atom_site_label_1
_geom_torsion_atom_site_label_2
_geom_torsion_atom_site_label_3
_geom_torsion_atom_site_label_4
_geom_torsion_site_symmetry_1
_geom_torsion
N1 Cu O2 C7 . 19.51(19)
N2 Cu O2 C7 . -119.6(4)
N3 Cu O2 C7 . -179.31(19)
N3 Cu O2 C7 3_666 -90.04(19)
O2 Cu N1 C8 . -8.9(2)
N2 Cu N1 C8 . 163.5(2)
N3 Cu N1 C8 . -103.8(3)
N3 Cu N1 C8 3_666 78.9(2)
O2 Cu N1 C9 . 164.68(17)
N2 Cu N1 C9 . -22.95(18)
N3 Cu N1 C9 . 69.8(3)
N3 Cu N1 C9 3_666 -107.47(17)
O2 Cu N2 C11 . 156.8(3)
N1 Cu N2 C11 . 17.8(2)
N3 Cu N2 C11 . -143.3(2)
N3 Cu N2 C11 3_666 127.1(2)
O2 Cu N3 N4 . -49.87(19)
N1 Cu N3 N4 . 46.0(4)
N2 Cu N3 N4 . 140.2(2)
N3 Cu N3 N4 3_666 -136.5(2)
C1 O1 C2 C3 . -2.2(4)
C1 O1 C2 C7 . 175.8(2)
O1 C2 C3 C4 . 176.8(2)
C7 C2 C3 C4 . -1.1(4)
C2 C3 C4 C5 . 0.3(4)
C3 C4 C5 C6 . 1.0(4)
C4 C5 C6 C7 . -1.5(4)
C4 C5 C6 C8 . -179.2(2)
Cu O2 C7 C6 . -17.6(3)
Cu O2 C7 C2 . 164.15(17)
C5 C6 C7 O2 . -177.6(2)
C8 C6 C7 O2 . -0.1(4)
C5 C6 C7 C2 . 0.7(3)
C8 C6 C7 C2 . 178.2(2)
C3 C2 C7 O2 . 179.0(2)
O1 C2 C7 O2 . 0.9(3)
C3 C2 C7 C6 . 0.6(3)
O1 C2 C7 C6 . -177.5(2)
C9 N1 C8 C6 . -177.6(2)
Cu N1 C8 C6 . -3.8(4)
C7 C6 C8 N1 . 11.6(4)
C5 C6 C8 N1 . -170.8(2)
C8 N1 C9 C10 . -133.4(2)
Cu N1 C9 C10 . 52.6(3)
N1 C9 C10 C13 . 51.7(3)
N1 C9 C10 C11 . -72.3(3)
N1 C9 C10 C12 . 172.0(2)
Cu N2 C11 C10 . -39.6(3)
C13 C10 C11 N2 . -60.1(3)
C12 C10 C11 N2 . 178.8(2)
C9 C10 C11 N2 . 63.3(3)
